data_2018183
loop_
_publ_author_name
'Lemmerer, Andreas'
'Michael, Joseph P.'

_publ_section_title
;
 Extensive hydrogen and halogen bonding, and absence of intramolecular
 hydrogen bonding between alcohol and nitro groups in a series of
 <i>endo</i>-nitronorbornanol compounds
;
_journal_coeditor_code GD3390
_journal_issue 8
_journal_name_full 'Acta Crystallographica Section C'
_journal_page_first o288
_journal_page_last o293
_journal_paper_doi 10.1107/S0108270111024140
_journal_volume 67
_journal_year 2011
_chemical_formula_iupac 'C22 H19 Br2 N O5'
_chemical_formula_moiety 'C22 H19 Br2 N O5'
_chemical_formula_sum 'C22 H19 Br2 N O5'
_chemical_formula_weight 537.2
_chemical_name_systematic
;
(+-)-methyl
3-<i>exo</i>,6-<i>exo</i>-dibromo-7-(diphenylmethylidene)-5-<i>endo</i>-
hydroxy-3-<i>endo</i>-nitrobicyclo[2.2.1]heptane-2-<i>exo</i>-carboxylate
;
_space_group_IT_number 14
_symmetry_cell_setting monoclinic
_symmetry_space_group_name_Hall '-P 2ybc'
_symmetry_space_group_name_H-M 'P 1 21/c 1'
_atom_sites_solution_hydrogens geom
_atom_sites_solution_primary direct
_atom_sites_solution_secondary difmap
_cell_angle_alpha 90
_cell_angle_beta 98.219(2)
_cell_angle_gamma 90
_cell_formula_units_Z 4
_cell_length_a 15.8724(8)
_cell_length_b 9.0341(4)
_cell_length_c 15.0064(7)
_cell_measurement_reflns_used 3493
_cell_measurement_temperature 173(2)
_cell_measurement_theta_max 26.07
_cell_measurement_theta_min 2.59
_cell_volume 2129.71(17)
_computing_cell_refinement 'SAINT-Plus (Bruker, 1999)'
_computing_data_collection 'SMART-NT (Bruker, 1998)'
_computing_data_reduction 'SAINT-Plus (Bruker, 1999)'
_computing_molecular_graphics 'ORTEP-3 for Windows (Farrugia, 1997) and DIAMOND (Brandenburg, 1999)'
_computing_publication_material 'WinGX (Farrugia, 1999) and PLATON (Spek, 2009)'
_computing_structure_refinement 'SHELXL97 (Sheldrick, 2008)'
_computing_structure_solution 'SHELXS97 (Sheldrick, 2008)'
_diffrn_ambient_temperature 173(2)
_diffrn_measured_fraction_theta_full 1
_diffrn_measured_fraction_theta_max 1
_diffrn_measurement_device_type 'Bruker SMART 1K CCD area-detector'
_diffrn_measurement_method \w
_diffrn_radiation_monochromator graphite
_diffrn_radiation_type MoK\a
_diffrn_radiation_wavelength 0.71073
_diffrn_reflns_av_R_equivalents 0.0784
_diffrn_reflns_limit_h_max 15
_diffrn_reflns_limit_h_min -20
_diffrn_reflns_limit_k_max 11
_diffrn_reflns_limit_k_min -11
_diffrn_reflns_limit_l_max 19
_diffrn_reflns_limit_l_min -19
_diffrn_reflns_number 17671
_diffrn_reflns_theta_full 28
_diffrn_reflns_theta_max 28
_diffrn_reflns_theta_min 1.3
_diffrn_standards_number 0
_exptl_absorpt_coefficient_mu 3.84
_exptl_absorpt_correction_T_max 0.8173
_exptl_absorpt_correction_T_min 0.5085
_exptl_absorpt_correction_type integration
_exptl_absorpt_process_details '(XPREP; Bruker, 1999)'
_exptl_crystal_colour brown
_exptl_crystal_density_diffrn 1.675
_exptl_crystal_density_meas 0
_exptl_crystal_density_method 'not measured'
_exptl_crystal_description needle
_exptl_crystal_F_000 1072
_exptl_crystal_size_max 0.3
_exptl_crystal_size_mid 0.1
_exptl_crystal_size_min 0.06
_refine_diff_density_max 0.452
_refine_diff_density_min -0.429
_refine_ls_extinction_method none
_refine_ls_goodness_of_fit_ref 0.816
_refine_ls_hydrogen_treatment constr
_refine_ls_matrix_type full
_refine_ls_number_parameters 467
_refine_ls_number_reflns 5119
_refine_ls_number_restraints 83
_refine_ls_restrained_S_all 0.812
_refine_ls_R_factor_all 0.0734
_refine_ls_R_factor_gt 0.0328
_refine_ls_shift/su_max 0.001
_refine_ls_shift/su_mean 0
_refine_ls_structure_factor_coef Fsqd
_refine_ls_weighting_details 'calc w=1/[\s^2^(Fo^2^)+(0.0158P)^2^] where P=(Fo^2^+2Fc^2^)/3'
_refine_ls_weighting_scheme calc
_refine_ls_wR_factor_gt 0.0511
_refine_ls_wR_factor_ref 0.0572
_reflns_number_gt 3059
_reflns_number_total 5119
_reflns_threshold_expression I>2\s(I)
_cod_data_source_file gd3390.cif
_cod_data_source_block V
_cod_original_sg_symbol_H-M 'P 21/c'
_cod_database_code 2018183
_cod_database_fobs_code 2018183

loop_
_symmetry_equiv_pos_as_xyz
'x, y, z'
'-x, y+1/2, -z+1/2'
'-x, -y, -z'
'x, -y-1/2, z-1/2'

loop_
_atom_site_type_symbol
_atom_site_label
_atom_site_fract_x
_atom_site_fract_y
_atom_site_fract_z
_atom_site_U_iso_or_equiv
_atom_site_adp_type
_atom_site_calc_flag
_atom_site_refinement_flags
_atom_site_occupancy
_atom_site_symmetry_multiplicity
_atom_site_disorder_assembly
_atom_site_disorder_group
C C1A 0.3573(4) 0.3060(6) 0.4454(5) 0.0254(6) Uani d PD 0.5 1 A -1
H H1A1 0.3535 0.3516 0.5054 0.03 Uiso calc PR 0.5 1 A -1
C C2A 0.3783(5) 0.1379(6) 0.4466(5) 0.0221(7) Uani d PD 0.5 1 A -1
H H2A 0.441 0.1262 0.447 0.027 Uiso calc PR 0.5 1 A -1
C C3A 0.3324(3) 0.0877(6) 0.3539(5) 0.0226(8) Uani d PD 0.5 1 A -1
C C4A 0.3119(5) 0.2321(7) 0.3025(5) 0.019(3) Uani d PD 0.5 1 A -1
H H4A 0.2718 0.2225 0.2449 0.023 Uiso calc PR 0.5 1 A -1
C C5A 0.3951(7) 0.3174(8) 0.2950(6) 0.0247(8) Uani d PD 0.5 1 A -1
H H5A 0.3833 0.4018 0.2519 0.03 Uiso calc PR 0.5 1 A -1
C C6A 0.4217(5) 0.3767(5) 0.3921(6) 0.0269(6) Uani d PD 0.5 1 A -1
H H6A 0.4806 0.3427 0.4159 0.032 Uiso calc PR 0.5 1 A -1
C C7A 0.2779(4) 0.3197(9) 0.3760(4) 0.0225(7) Uani d PD 0.5 1 A -1
C C8A 0.3536(12) 0.0554(9) 0.5266(6) 0.0281(11) Uani d PD 0.5 1 A -1
C C9A 0.351(2) -0.1792(17) 0.5958(18) 0.0427(8) Uani d PD 0.5 1 A -1
H H9A1 0.2952 -0.1484 0.6106 0.064 Uiso calc PR 0.5 1 A -1
H H9A2 0.3941 -0.1664 0.6487 0.064 Uiso calc PR 0.5 1 A -1
H H9A3 0.3483 -0.2835 0.5777 0.064 Uiso calc PR 0.5 1 A -1
C C10A 0.2049(5) 0.3894(13) 0.3769(4) 0.0273(7) Uani d PD 0.5 1 A -1
C C11A 0.1804(8) 0.4544(10) 0.4609(4) 0.0365(9) Uani d PD 0.5 1 A -1
C C12A 0.1677(6) 0.3657(8) 0.5332(5) 0.049(3) Uani d PD 0.5 1 A -1
H H12A 0.1776 0.2621 0.5313 0.059 Uiso calc PR 0.5 1 A -1
C C13A 0.1404(6) 0.4292(10) 0.6084(5) 0.069(3) Uani d PD 0.5 1 A -1
H H13A 0.136 0.3695 0.6597 0.083 Uiso calc PR 0.5 1 A -1
C C14A 0.1203(8) 0.5733(12) 0.6100(6) 0.072(4) Uani d PD 0.5 1 A -1
H H14A 0.0946 0.6125 0.6583 0.086 Uiso calc PR 0.5 1 A -1
C C15A 0.1375(6) 0.6655(10) 0.5396(5) 0.079(5) Uani d PD 0.5 1 A -1
H H15A 0.131 0.7697 0.5437 0.095 Uiso calc PR 0.5 1 A -1
C C16A 0.1638(6) 0.6039(10) 0.4651(4) 0.059(3) Uani d PD 0.5 1 A -1
H H16A 0.1707 0.6652 0.4152 0.07 Uiso calc PR 0.5 1 A -1
C C17A 0.1434(4) 0.4138(9) 0.2933(4) 0.024(2) Uani d PD 0.5 1 A -1
C C18A 0.0572(4) 0.3908(9) 0.2938(4) 0.047(2) Uani d PD 0.5 1 A -1
H H18A 0.0374 0.3596 0.3476 0.056 Uiso calc PR 0.5 1 A -1
C C19A -0.0002(4) 0.4130(10) 0.2163(4) 0.062(2) Uani d PD 0.5 1 A -1
H H19A -0.0591 0.3945 0.2166 0.075 Uiso calc PR 0.5 1 A -1
C C20A 0.0278(4) 0.4620(9) 0.1388(4) 0.053(2) Uani d PD 0.5 1 A -1
H H20A -0.0119 0.4799 0.0863 0.063 Uiso calc PR 0.5 1 A -1
C C21A 0.1124(4) 0.4847(9) 0.1370(4) 0.041(2) Uani d PD 0.5 1 A -1
H H21A 0.1321 0.5128 0.0826 0.049 Uiso calc PR 0.5 1 A -1
C C22A 0.1695(4) 0.4664(11) 0.2154(5) 0.033(3) Uani d PD 0.5 1 A -1
H H22A 0.2277 0.4907 0.2154 0.039 Uiso calc PR 0.5 1 A -1
N N1A 0.3830(5) -0.0234(9) 0.3053(6) 0.022(2) Uani d PD 0.5 1 A -1
O O1A 0.4573(8) 0.2237(18) 0.2677(14) 0.0325(10) Uani d PD 0.5 1 A -1
H H1A 0.4949 0.2749 0.2481 0.049 Uiso calc PR 0.5 1 A -1
O O2A 0.3551(8) -0.049(2) 0.2269(8) 0.036(2) Uani d PD 0.5 1 A -1
O O3A 0.4484(8) -0.075(2) 0.3461(10) 0.028(2) Uani d PD 0.5 1 A -1
O O4A 0.3141(16) 0.1077(19) 0.5811(11) 0.034(4) Uani d PD 0.5 1 A -1
O O5A 0.3729(16) -0.0882(12) 0.5217(13) 0.028(4) Uani d PD 0.5 1 A -1
Br Br1A 0.22575(17) -0.0178(4) 0.3625(3) 0.0363(5) Uani d PD 0.5 1 A -1
Br Br2A 0.4151(2) 0.5928(3) 0.39687(10) 0.0300(7) Uani d PD 0.5 1 A -1
C C1B 0.3620(4) 0.3021(6) 0.4479(5) 0.0254(6) Uani d PD 0.5 1 B -2
H H1B1 0.3552 0.3489 0.5069 0.03 Uiso calc PR 0.5 1 B -2
C C2B 0.3892(5) 0.1363(6) 0.4527(5) 0.0221(7) Uani d PD 0.5 1 B -2
H H2B 0.4525 0.1309 0.4567 0.027 Uiso calc PR 0.5 1 B -2
C C3B 0.3491(3) 0.0794(6) 0.3592(5) 0.0226(8) Uani d PD 0.5 1 B -2
C C4B 0.3227(5) 0.2199(7) 0.3058(4) 0.026(4) Uani d PD 0.5 1 B -2
H H4B 0.2841 0.2039 0.2479 0.032 Uiso calc PR 0.5 1 B -2
C C5B 0.4021(7) 0.3157(8) 0.2985(6) 0.0247(8) Uani d PD 0.5 1 B -2
H H5B 0.387 0.3983 0.2548 0.03 Uiso calc PR 0.5 1 B -2
C C6B 0.4250(5) 0.3783(5) 0.3953(6) 0.0269(6) Uani d PD 0.5 1 B -2
H H6B 0.4847 0.3507 0.4205 0.032 Uiso calc PR 0.5 1 B -2
C C7B 0.2834(4) 0.3044(9) 0.3773(4) 0.0225(7) Uani d PD 0.5 1 B -2
C C8B 0.3626(12) 0.0548(9) 0.5322(6) 0.0281(11) Uani d PD 0.5 1 B -2
C C9B 0.351(2) -0.1818(17) 0.5959(18) 0.0427(8) Uani d PD 0.5 1 B -2
H H9B1 0.2887 -0.1814 0.5798 0.064 Uiso calc PR 0.5 1 B -2
H H9B2 0.3659 -0.1451 0.6576 0.064 Uiso calc PR 0.5 1 B -2
H H9B3 0.3722 -0.283 0.5918 0.064 Uiso calc PR 0.5 1 B -2
C C10B 0.2090(5) 0.3729(13) 0.3713(4) 0.0273(7) Uani d PD 0.5 1 B -2
C C11B 0.1810(9) 0.4593(10) 0.4464(4) 0.0365(9) Uani d PD 0.5 1 B -2
C C12B 0.1977(6) 0.4121(8) 0.5352(5) 0.045(3) Uani d PD 0.5 1 B -2
H H12B 0.2275 0.322 0.549 0.054 Uiso calc PR 0.5 1 B -2
C C13B 0.1713(5) 0.4952(9) 0.6041(5) 0.051(3) Uani d PD 0.5 1 B -2
H H13B 0.179 0.4565 0.6636 0.062 Uiso calc PR 0.5 1 B -2
C C14B 0.1353(7) 0.6289(9) 0.5883(6) 0.050(3) Uani d PD 0.5 1 B -2
H H14B 0.1269 0.6931 0.6364 0.06 Uiso calc PR 0.5 1 B -2
C C15B 0.1106(6) 0.6704(9) 0.4984(5) 0.069(3) Uani d PD 0.5 1 B -2
H H15B 0.0743 0.7533 0.4847 0.083 Uiso calc PR 0.5 1 B -2
C C16B 0.1384(5) 0.5920(9) 0.4304(5) 0.047(2) Uani d PD 0.5 1 B -2
H H16B 0.1282 0.6297 0.3708 0.057 Uiso calc PR 0.5 1 B -2
C C17B 0.1479(4) 0.3639(9) 0.2859(4) 0.026(2) Uani d PD 0.5 1 B -2
C C18B 0.0679(4) 0.3028(9) 0.2855(4) 0.052(2) Uani d PD 0.5 1 B -2
H H18B 0.0514 0.2668 0.3399 0.062 Uiso calc PR 0.5 1 B -2
C C19B 0.0117(4) 0.2940(10) 0.2059(5) 0.076(3) Uani d PD 0.5 1 B -2
H H19B -0.0421 0.248 0.2056 0.091 Uiso calc PR 0.5 1 B -2
C C20B 0.0335(4) 0.3516(11) 0.1275(4) 0.069(2) Uani d PD 0.5 1 B -2
H H20B -0.0063 0.3491 0.0738 0.082 Uiso calc PR 0.5 1 B -2
C C21B 0.1119(5) 0.4121(10) 0.1266(5) 0.058(3) Uani d PD 0.5 1 B -2
H H21B 0.1275 0.4501 0.0722 0.07 Uiso calc PR 0.5 1 B -2
C C22B 0.1689(4) 0.4178(11) 0.2060(5) 0.030(3) Uani d PD 0.5 1 B -2
H H22B 0.2236 0.4598 0.2051 0.037 Uiso calc PR 0.5 1 B -2
N N1B 0.4068(5) -0.0233(10) 0.3133(6) 0.024(2) Uani d PD 0.5 1 B -2
O O1B 0.4686(8) 0.2307(18) 0.2723(15) 0.0325(10) Uani d PD 0.5 1 B -2
H H1B 0.4802 0.2618 0.2228 0.049 Uiso calc PR 0.5 1 B -2
O O2B 0.3822(8) -0.052(2) 0.2345(8) 0.036(2) Uani d PD 0.5 1 B -2
O O3B 0.4723(8) -0.069(2) 0.3570(10) 0.028(2) Uani d PD 0.5 1 B -2
O O4B 0.3321(16) 0.1131(18) 0.5917(11) 0.032(4) Uani d PD 0.5 1 B -2
O O5B 0.3889(16) -0.0859(11) 0.5337(13) 0.026(3) Uani d PD 0.5 1 B -2
Br Br1B 0.24718(18) -0.0420(4) 0.3638(3) 0.0327(4) Uani d PD 0.5 1 B -2
Br Br2B 0.4108(2) 0.5935(3) 0.39699(15) 0.0510(9) Uani d PD 0.5 1 B -2

loop_
_atom_site_aniso_label
_atom_site_aniso_U_11
_atom_site_aniso_U_22
_atom_site_aniso_U_33
_atom_site_aniso_U_12
_atom_site_aniso_U_13
_atom_site_aniso_U_23
C1A 0.0311(16) 0.0237(14) 0.0206(12) 0.0090(12) 0.0012(12) -0.0045(11)
C2A 0.025(2) 0.0225(13) 0.0173(14) 0.0043(12) -0.0011(13) -0.0016(11)
C3A 0.024(2) 0.0248(14) 0.0193(13) -0.0001(15) 0.0050(16) -0.0013(12)
C4A 0.018(5) 0.014(5) 0.024(6) -0.002(4) -0.003(4) 0.010(4)
C5A 0.029(2) 0.0201(13) 0.0258(14) 0.0041(12) 0.0065(14) -0.0003(11)
C6A 0.0317(17) 0.0179(13) 0.0295(14) 0.0062(11) -0.0009(12) -0.0033(11)
C7A 0.0261(16) 0.0224(18) 0.0184(12) 0.0007(12) 0.0016(12) 0.0014(12)
C8A 0.029(3) 0.0330(17) 0.0192(16) 0.0079(14) -0.0063(18) 0.0014(12)
C9A 0.055(2) 0.0391(19) 0.0351(16) 0.0090(15) 0.0090(16) 0.0158(15)
C10A 0.0262(16) 0.034(2) 0.0217(14) 0.0008(13) 0.0016(12) 0.0038(12)
C11A 0.0218(16) 0.058(2) 0.029(2) 0.0145(15) 0.002(2) -0.0001(19)
C12A 0.039(6) 0.087(7) 0.020(4) 0.019(5) 0.005(3) 0.003(4)
C13A 0.043(6) 0.133(10) 0.033(4) 0.043(7) 0.007(4) 0.006(5)
C14A 0.044(7) 0.134(12) 0.040(5) 0.046(8) 0.014(4) -0.003(6)
C15A 0.070(8) 0.126(11) 0.034(6) 0.070(7) -0.017(6) -0.037(7)
C16A 0.056(6) 0.089(7) 0.027(4) 0.024(5) -0.010(4) -0.007(4)
C17A 0.027(4) 0.024(6) 0.021(3) 0.008(3) 0.002(3) -0.002(3)
C18A 0.033(4) 0.079(6) 0.029(3) -0.001(4) 0.004(3) 0.006(4)
C19A 0.021(4) 0.114(7) 0.047(4) -0.010(4) -0.008(3) -0.004(5)
C20A 0.052(5) 0.078(5) 0.023(3) 0.012(4) -0.012(3) -0.003(4)
C21A 0.037(5) 0.058(6) 0.025(3) 0.002(4) 0.000(3) 0.002(3)
C22A 0.036(4) 0.025(7) 0.036(4) 0.005(3) 0.001(3) -0.001(3)
N1A 0.029(4) 0.017(3) 0.019(4) -0.003(3) -0.003(3) 0.000(3)
O1A 0.035(3) 0.0252(15) 0.040(2) 0.0010(17) 0.016(2) -0.0019(10)
O2A 0.043(7) 0.0382(14) 0.0228(19) 0.001(5) -0.007(3) -0.0133(17)
O3A 0.028(6) 0.0259(16) 0.027(3) 0.008(5) -0.006(3) -0.0022(19)
O4A 0.034(8) 0.044(5) 0.023(6) 0.016(4) 0.003(6) 0.004(4)
O5A 0.037(8) 0.028(4) 0.018(5) -0.001(3) -0.001(6) 0.007(3)
Br1A 0.0378(13) 0.0390(11) 0.0306(5) -0.0126(8) -0.0002(9) 0.0037(7)
Br2A 0.0443(13) 0.0242(13) 0.0187(6) -0.0016(10) -0.0050(7) -0.0064(7)
C1B 0.0311(16) 0.0237(14) 0.0206(12) 0.0090(12) 0.0012(12) -0.0045(11)
C2B 0.025(2) 0.0225(13) 0.0173(14) 0.0043(12) -0.0011(13) -0.0016(11)
C3B 0.024(2) 0.0248(14) 0.0193(13) -0.0001(15) 0.0050(16) -0.0013(12)
C4B 0.032(6) 0.033(7) 0.012(6) 0.000(5) -0.004(4) -0.008(4)
C5B 0.029(2) 0.0201(13) 0.0258(14) 0.0041(12) 0.0065(14) -0.0003(11)
C6B 0.0317(17) 0.0179(13) 0.0295(14) 0.0062(11) -0.0009(12) -0.0033(11)
C7B 0.0261(16) 0.0224(18) 0.0184(12) 0.0007(12) 0.0016(12) 0.0014(12)
C8B 0.029(3) 0.0330(17) 0.0192(16) 0.0079(14) -0.0063(18) 0.0014(12)
C9B 0.055(2) 0.0391(19) 0.0351(16) 0.0090(15) 0.0090(16) 0.0158(15)
C10B 0.0262(16) 0.034(2) 0.0217(14) 0.0008(13) 0.0016(12) 0.0038(12)
C11B 0.0218(16) 0.058(2) 0.029(2) 0.0145(15) 0.002(2) -0.0001(19)
C12B 0.046(7) 0.048(4) 0.041(5) 0.024(5) 0.009(4) 0.008(4)
C13B 0.055(7) 0.068(6) 0.032(4) 0.018(5) 0.010(4) 0.006(4)
C14B 0.057(7) 0.046(5) 0.059(8) 0.009(4) 0.044(6) -0.001(6)
C15B 0.082(8) 0.080(6) 0.050(6) 0.048(5) 0.028(5) 0.013(5)
C16B 0.051(6) 0.057(5) 0.038(4) 0.030(4) 0.018(4) 0.010(4)
C17B 0.026(4) 0.015(5) 0.036(4) 0.007(3) 0.002(3) 0.002(3)
C18B 0.033(5) 0.074(6) 0.047(4) -0.017(4) -0.003(3) 0.008(4)
C19B 0.042(5) 0.110(8) 0.070(6) -0.023(5) -0.008(4) -0.010(6)
C20B 0.051(6) 0.099(7) 0.047(5) 0.001(5) -0.022(4) 0.011(5)
C21B 0.070(7) 0.064(7) 0.036(4) -0.003(5) -0.009(4) 0.009(4)
C22B 0.033(4) 0.023(6) 0.034(4) 0.000(3) 0.002(3) 0.003(4)
N1B 0.021(4) 0.025(4) 0.026(4) -0.006(3) 0.003(4) -0.010(3)
O1B 0.035(3) 0.0252(15) 0.040(2) 0.0010(17) 0.016(2) -0.0019(10)
O2B 0.043(7) 0.0382(14) 0.0228(19) 0.001(5) -0.007(3) -0.0133(17)
O3B 0.028(6) 0.0259(16) 0.027(3) 0.008(5) -0.006(3) -0.0022(19)
O4B 0.042(10) 0.042(4) 0.010(3) 0.013(4) -0.001(5) -0.001(3)
O5B 0.036(8) 0.028(4) 0.012(4) 0.013(4) -0.005(5) 0.002(2)
Br1B 0.0307(11) 0.0349(9) 0.0315(5) -0.0055(6) 0.0011(8) 0.0044(6)
Br2B 0.0619(18) 0.0167(13) 0.0736(13) 0.0005(12) 0.0067(10) -0.0048(10)

loop_
_atom_type_symbol
_atom_type_description
_atom_type_scat_dispersion_real
_atom_type_scat_dispersion_imag
_atom_type_scat_source
C C 0.0033 0.0016 'International Tables Vol C Tables 4.2.6.8 and 6.1.1.4'
H H 0 0 'International Tables Vol C Tables 4.2.6.8 and 6.1.1.4'
N N 0.0061 0.0033 'International Tables Vol C Tables 4.2.6.8 and 6.1.1.4'
O O 0.0106 0.006 'International Tables Vol C Tables 4.2.6.8 and 6.1.1.4'
Br Br -0.2901 2.4595 'International Tables Vol C Tables 4.2.6.8 and 6.1.1.4'

loop_
_exptl_crystal_face_index_h
_exptl_crystal_face_index_k
_exptl_crystal_face_index_l
_exptl_crystal_face_perp_dist
-1 0 0 0.03
1 0 0 0.03
-1 0 1 0.04
-1 0 -3 0.05
0 -1 0 0.15
0 1 0 0.15

loop_
_geom_angle_atom_site_label_1
_geom_angle_atom_site_label_2
_geom_angle_atom_site_label_3
_geom_angle
C7A C1A C6A 99.2(3)
C7A C1A C2A 104.1(3)
C6A C1A C2A 104.9(3)
C7A C1A H1A1 115.6
C6A C1A H1A1 115.6
C2A C1A H1A1 115.6
C8A C2A C3A 115.4(5)
C8A C2A C1A 114.4(4)
C3A C2A C1A 101.7(3)
C8A C2A H2A 108.3
C3A C2A H2A 108.3
C1A C2A H2A 108.3
C4A C3A N1A 114.0(4)
C4A C3A C2A 104.1(3)
N1A C3A C2A 114.1(4)
C4A C3A Br1A 109.0(3)
N1A C3A Br1A 103.2(3)
C2A C3A Br1A 112.6(3)
C7A C4A C3A 98.6(3)
C7A C4A C5A 100.9(3)
C3A C4A C5A 109.9(4)
C7A C4A H4A 115.1
C3A C4A H4A 115.1
C5A C4A H4A 115.1
O1A C5A C4A 111.3(5)
O1A C5A C6A 111.9(5)
C4A C5A C6A 103.0(3)
O1A C5A H5A 110.1
C4A C5A H5A 110.1
C6A C5A H5A 110.1
C1A C6A C5A 103.5(3)
C1A C6A Br2A 110.8(4)
C5A C6A Br2A 111.7(3)
C1A C6A H6A 110.2
C5A C6A H6A 110.2
Br2A C6A H6A 110.2
C10A C7A C4A 131.2(4)
C10A C7A C1A 132.4(4)
C4A C7A C1A 96.3(3)
O4A C8A O5A 124.5(6)
O4A C8A C2A 124.7(5)
O5A C8A C2A 110.4(4)
C7A C10A C17A 122.1(4)
C7A C10A C11A 122.1(4)
C17A C10A C11A 115.8(4)
C16A C11A C12A 118.7(4)
C16A C11A C10A 119.9(5)
C12A C11A C10A 121.2(5)
C11A C12A C13A 119.6(5)
C11A C12A H12A 120.2
C13A C12A H12A 120.2
C14A C13A C12A 121.2(6)
C14A C13A H13A 119.4
C12A C13A H13A 119.4
C13A C14A C15A 119.4(7)
C13A C14A H14A 120.3
C15A C14A H14A 120.3
C16A C15A C14A 119.3(7)
C16A C15A H15A 120.3
C14A C15A H15A 120.3
C15A C16A C11A 121.2(6)
C15A C16A H16A 119.4
C11A C16A H16A 119.4
C22A C17A C18A 118.3(4)
C22A C17A C10A 121.6(4)
C18A C17A C10A 120.1(4)
C17A C18A C19A 120.3(4)
C17A C18A H18A 119.8
C19A C18A H18A 119.8
C20A C19A C18A 120.1(5)
C20A C19A H19A 119.9
C18A C19A H19A 119.9
C21A C20A C19A 120.3(5)
C21A C20A H20A 119.9
C19A C20A H20A 119.9
C20A C21A C22A 119.4(5)
C20A C21A H21A 120.3
C22A C21A H21A 120.3
C17A C22A C21A 121.3(5)
C17A C22A H22A 119.3
C21A C22A H22A 119.3
O2A N1A O3A 125.2(5)
O2A N1A C3A 116.2(5)
O3A N1A C3A 118.5(5)
C8A O5A C9A 114.9(6)
C7B C1B C6B 99.6(3)
C7B C1B C2B 103.8(3)
C6B C1B C2B 105.1(3)
C7B C1B H1B1 115.4
C6B C1B H1B1 115.4
C2B C1B H1B1 115.4
C8B C2B C3B 115.4(5)
C8B C2B C1B 113.5(4)
C3B C2B C1B 101.7(3)
C8B C2B H2B 108.6
C3B C2B H2B 108.6
C1B C2B H2B 108.6
C4B C3B N1B 113.8(4)
C4B C3B C2B 104.3(3)
N1B C3B C2B 114.5(4)
C4B C3B Br1B 108.5(4)
N1B C3B Br1B 103.0(3)
C2B C3B Br1B 112.9(3)
C7B C4B C3B 99.0(3)
C7B C4B C5B 101.0(3)
C3B C4B C5B 109.8(4)
C7B C4B H4B 115
C3B C4B H4B 115
C5B C4B H4B 115
O1B C5B C4B 111.5(5)
O1B C5B C6B 112.0(5)
C4B C5B C6B 102.8(3)
O1B C5B H5B 110.1
C4B C5B H5B 110.1
C6B C5B H5B 110.1
C1B C6B C5B 103.7(3)
C1B C6B Br2B 110.9(3)
C5B C6B Br2B 111.2(3)
C1B C6B H6B 110.3
C5B C6B H6B 110.3
Br2B C6B H6B 110.3
C10B C7B C1B 133.6(4)
C10B C7B C4B 129.7(4)
C1B C7B C4B 96.1(3)
O4B C8B O5B 124.3(5)
O4B C8B C2B 124.3(5)
O5B C8B C2B 110.8(4)
O5B C9B H9B1 109.5
O5B C9B H9B2 109.5
H9B1 C9B H9B2 109.5
O5B C9B H9B3 109.5
H9B1 C9B H9B3 109.5
H9B2 C9B H9B3 109.5
C7B C10B C11B 123.6(4)
C7B C10B C17B 119.7(4)
C11B C10B C17B 116.8(4)
C16B C11B C12B 117.1(4)
C16B C11B C10B 121.0(4)
C12B C11B C10B 121.9(4)
C11B C12B C13B 120.8(5)
C11B C12B H12B 119.6
C13B C12B H12B 119.6
C14B C13B C12B 121.3(6)
C14B C13B H13B 119.3
C12B C13B H13B 119.3
C13B C14B C15B 117.6(6)
C13B C14B H14B 121.2
C15B C14B H14B 121.2
C16B C15B C14B 120.3(7)
C16B C15B H15B 119.8
C14B C15B H15B 119.8
C15B C16B C11B 121.5(6)
C15B C16B H16B 119.2
C11B C16B H16B 119.2
C22B C17B C18B 118.2(4)
C22B C17B C10B 121.3(5)
C18B C17B C10B 120.5(4)
C17B C18B C19B 120.2(5)
C17B C18B H18B 119.9
C19B C18B H18B 119.9
C20B C19B C18B 120.4(5)
C20B C19B H19B 119.8
C18B C19B H19B 119.8
C21B C20B C19B 120.1(5)
C21B C20B H20B 119.9
C19B C20B H20B 119.9
C20B C21B C22B 119.4(5)
C20B C21B H21B 120.3
C22B C21B H21B 120.3
C17B C22B C21B 121.6(5)
C17B C22B H22B 119.2
C21B C22B H22B 119.2
O2B N1B O3B 125.3(5)
O2B N1B C3B 115.8(5)
O3B N1B C3B 118.9(5)
C5B O1B H1B 109.5
C8B O5B C9B 114.6(6)

loop_
_geom_bond_atom_site_label_1
_geom_bond_atom_site_label_2
_geom_bond_distance
C1A C7A 1.520(4)
C1A C6A 1.525(4)
C1A C2A 1.555(4)
C1A H1A1 1
C2A C8A 1.511(4)
C2A C3A 1.544(4)
C2A H2A 1
C3A C4A 1.527(5)
C3A N1A 1.534(4)
C3A Br1A 1.963(3)
C4A C7A 1.518(4)
C4A C5A 1.546(4)
C4A H4A 1
C5A O1A 1.406(4)
C5A C6A 1.553(4)
C5A H5A 1
C6A Br2A 1.957(3)
C6A H6A 1
C7A C10A 1.321(4)
C8A O4A 1.197(4)
C8A O5A 1.338(4)
C9A O5A 1.465(6)
C9A H9A1 0.98
C9A H9A2 0.98
C9A H9A3 0.98
C10A C17A 1.492(4)
C10A C11A 1.492(4)
C11A C16A 1.379(6)
C11A C12A 1.387(6)
C12A C13A 1.390(5)
C12A H12A 0.95
C13A C14A 1.341(9)
C13A H13A 0.95
C14A C15A 1.403(9)
C14A H14A 0.95
C15A C16A 1.366(7)
C15A H15A 0.95
C16A H16A 0.95
C17A C22A 1.378(5)
C17A C18A 1.384(5)
C18A C19A 1.387(6)
C18A H18A 0.95
C19A C20A 1.376(6)
C19A H19A 0.95
C20A C21A 1.361(6)
C20A H20A 0.95
C21A C22A 1.389(5)
C21A H21A 0.95
C22A H22A 0.95
N1A O2A 1.219(4)
N1A O3A 1.221(5)
O1A H1A 0.84
C1B C7B 1.518(4)
C1B C6B 1.524(4)
C1B C2B 1.557(4)
C1B H1B1 1
C2B C8B 1.512(4)
C2B C3B 1.543(4)
C2B H2B 1
C3B C4B 1.527(5)
C3B N1B 1.535(4)
C3B Br1B 1.963(3)
C4B C7B 1.522(4)
C4B C5B 1.545(4)
C4B H4B 1
C5B O1B 1.406(4)
C5B C6B 1.553(4)
C5B H5B 1
C6B Br2B 1.957(3)
C6B H6B 1
C7B C10B 1.325(4)
C8B O4B 1.197(4)
C8B O5B 1.337(4)
C9B O5B 1.466(6)
C9B H9B1 0.98
C9B H9B2 0.98
C9B H9B3 0.98
C10B C11B 1.490(4)
C10B C17B 1.495(4)
C11B C16B 1.381(6)
C11B C12B 1.387(6)
C12B C13B 1.390(5)
C12B H12B 0.95
C13B C14B 1.343(9)
C13B H13B 0.95
C14B C15B 1.401(9)
C14B H14B 0.95
C15B C16B 1.366(7)
C15B H15B 0.95
C16B H16B 0.95
C17B C22B 1.379(5)
C17B C18B 1.384(5)
C18B C19B 1.387(6)
C18B H18B 0.95
C19B C20B 1.376(6)
C19B H19B 0.95
C20B C21B 1.361(6)
C20B H20B 0.95
C21B C22B 1.390(5)
C21B H21B 0.95
C22B H22B 0.95
N1B O2B 1.220(4)
N1B O3B 1.221(5)
O1B H1B 0.84

loop_
_geom_hbond_atom_site_label_D
_geom_hbond_atom_site_label_H
_geom_hbond_atom_site_label_A
_geom_hbond_site_symmetry_A
_geom_hbond_distance_DH
_geom_hbond_distance_HA
_geom_hbond_distance_DA
_geom_hbond_angle_DHA
O1A H1A O3A 2_655 0.84 2.24 3.03(2) 157
O1B H1B O3B 2_655 0.84 2.14 2.90(3) 151

loop_
_geom_torsion_atom_site_label_1
_geom_torsion_atom_site_label_2
_geom_torsion_atom_site_label_3
_geom_torsion_atom_site_label_4
_geom_torsion
C7A C1A C2A C8A -103.1(7)
C6A C1A C2A C8A 153.3(7)
C7A C1A C2A C3A 22.0(5)
C6A C1A C2A C3A -81.7(4)
C8A C2A C3A C4A 138.6(6)
C1A C2A C3A C4A 14.3(5)
C8A C2A C3A N1A -96.4(6)
C1A C2A C3A N1A 139.2(5)
C8A C2A C3A Br1A 20.8(6)
C1A C2A C3A Br1A -103.6(4)
N1A C3A C4A C7A -170.4(4)
C2A C3A C4A C7A -45.4(4)
Br1A C3A C4A C7A 75.0(4)
N1A C3A C4A C5A -65.4(5)
C2A C3A C4A C5A 59.6(4)
Br1A C3A C4A C5A 179.9(4)
C7A C4A C5A O1A 150.3(7)
C3A C4A C5A O1A 46.9(8)
C7A C4A C5A C6A 30.3(5)
C3A C4A C5A C6A -73.1(5)
C7A C1A C6A C5A -39.6(5)
C2A C1A C6A C5A 67.7(5)
C7A C1A C6A Br2A 80.3(5)
C2A C1A C6A Br2A -172.4(4)
O1A C5A C6A C1A -113.9(8)
C4A C5A C6A C1A 5.8(5)
O1A C5A C6A Br2A 126.9(7)
C4A C5A C6A Br2A -113.5(5)
C3A C4A C7A C10A -125.1(11)
C5A C4A C7A C10A 122.6(12)
C3A C4A C7A C1A 57.5(4)
C5A C4A C7A C1A -54.8(4)
C6A C1A C7A C10A -119.0(11)
C2A C1A C7A C10A 133.0(11)
C6A C1A C7A C4A 58.4(4)
C2A C1A C7A C4A -49.6(4)
C3A C2A C8A O4A -111(2)
C1A C2A C8A O4A 7(2)
C3A C2A C8A O5A 61.7(17)
C1A C2A C8A O5A 179.2(15)
C4A C7A C10A C17A -10.1(16)
C1A C7A C10A C17A 166.4(7)
C4A C7A C10A C11A 172.6(7)
C1A C7A C10A C11A -10.9(17)
C7A C10A C11A C16A 120.9(12)
C17A C10A C11A C16A -56.6(14)
C7A C10A C11A C12A -64.1(17)
C17A C10A C11A C12A 118.5(11)
C16A C11A C12A C13A -1.4(17)
C10A C11A C12A C13A -176.5(9)
C11A C12A C13A C14A 4.8(17)
C12A C13A C14A C15A -8.4(18)
C13A C14A C15A C16A 8.7(17)
C14A C15A C16A C11A -5.5(15)
C12A C11A C16A C15A 1.8(16)
C10A C11A C16A C15A 177.0(8)
C7A C10A C17A C22A -46.9(15)
C11A C10A C17A C22A 130.6(9)
C7A C10A C17A C18A 136.4(10)
C11A C10A C17A C18A -46.1(12)
C22A C17A C18A C19A 3.3(13)
C10A C17A C18A C19A -179.9(8)
C17A C18A C19A C20A -1.7(14)
C18A C19A C20A C21A 1.9(14)
C19A C20A C21A C22A -3.7(14)
C18A C17A C22A C21A -5.2(14)
C10A C17A C22A C21A 178.0(8)
C20A C21A C22A C17A 5.5(14)
C4A C3A N1A O2A -50.0(14)
C2A C3A N1A O2A -169.5(13)
Br1A C3A N1A O2A 68.0(14)
C4A C3A N1A O3A 127.7(14)
C2A C3A N1A O3A 8.2(15)
Br1A C3A N1A O3A -114.2(14)
O4A C8A O5A C9A -7(4)
C2A C8A O5A C9A -179(2)
C7B C1B C2B C8B -100.9(7)
C6B C1B C2B C8B 155.0(7)
C7B C1B C2B C3B 23.8(5)
C6B C1B C2B C3B -80.4(4)
C8B C2B C3B C4B 135.7(6)
C1B C2B C3B C4B 12.4(5)
C8B C2B C3B N1B -99.3(7)
C1B C2B C3B N1B 137.3(5)
C8B C2B C3B Br1B 18.1(7)
C1B C2B C3B Br1B -105.2(4)
N1B C3B C4B C7B -169.4(5)
C2B C3B C4B C7B -44.0(4)
Br1B C3B C4B C7B 76.6(4)
N1B C3B C4B C5B -64.2(5)
C2B C3B C4B C5B 61.2(4)
Br1B C3B C4B C5B -178.2(3)
C7B C4B C5B O1B 151.3(7)
C3B C4B C5B O1B 47.5(8)
C7B C4B C5B C6B 31.1(5)
C3B C4B C5B C6B -72.7(5)
C7B C1B C6B C5B -38.7(5)
C2B C1B C6B C5B 68.5(5)
C7B C1B C6B Br2B 80.7(5)
C2B C1B C6B Br2B -172.0(4)
O1B C5B C6B C1B -115.2(8)
C4B C5B C6B C1B 4.6(6)
O1B C5B C6B Br2B 125.6(7)
C4B C5B C6B Br2B -114.6(5)
C6B C1B C7B C10B -113.3(12)
C2B C1B C7B C10B 138.4(11)
C6B C1B C7B C4B 57.8(4)
C2B C1B C7B C4B -50.5(4)
C3B C4B C7B C10B -131.0(11)
C5B C4B C7B C10B 116.7(11)
C3B C4B C7B C1B 57.4(4)
C5B C4B C7B C1B -55.0(4)
C3B C2B C8B O4B -125(2)
C1B C2B C8B O4B -8(2)
C3B C2B C8B O5B 64.3(17)
C1B C2B C8B O5B -178.9(15)
C1B C7B C10B C11B -7.8(18)
C4B C7B C10B C11B -176.2(7)
C1B C7B C10B C17B 173.0(7)
C4B C7B C10B C17B 4.5(15)
C7B C10B C11B C16B 139.4(12)
C17B C10B C11B C16B -41.3(15)
C7B C10B C11B C12B -39.3(18)
C17B C10B C11B C12B 139.9(11)
C16B C11B C12B C13B 0.8(17)
C10B C11B C12B C13B 179.6(10)
C11B C12B C13B C14B -5.5(16)
C12B C13B C14B C15B 11.7(15)
C13B C14B C15B C16B -13.5(15)
C14B C15B C16B C11B 9.3(16)
C12B C11B C16B C15B -2.8(17)
C10B C11B C16B C15B 178.4(10)
C7B C10B C17B C22B -61.3(14)
C11B C10B C17B C22B 119.4(9)
C7B C10B C17B C18B 119.7(11)
C11B C10B C17B C18B -59.6(12)
C22B C17B C18B C19B 1.3(14)
C10B C17B C18B C19B -179.7(8)
C17B C18B C19B C20B -2.8(15)
C18B C19B C20B C21B 2.8(16)
C19B C20B C21B C22B -1.3(16)
C18B C17B C22B C21B 0.2(15)
C10B C17B C22B C21B -178.9(8)
C20B C21B C22B C17B -0.2(16)
C4B C3B N1B O2B -49.7(14)
C2B C3B N1B O2B -169.5(13)
Br1B C3B N1B O2B 67.6(14)
C4B C3B N1B O3B 130.4(14)
C2B C3B N1B O3B 10.7(15)
Br1B C3B N1B O3B -112.3(15)
O4B C8B O5B C9B 22(4)
C2B C8B O5B C9B -167(2)
